data_4035917
loop_
_publ_author_name
'Chang, Meng-Yang'
'Chen, Han-Yu'
'Tsai, Yu-Lin'

_publ_section_title
;
 Intramolecular Benzannulation of 3-Sulfonyl-2-benzylchromen-4-ones:
 Synthesis of Sulfonyl Dibenzooxabicyclo[3.3.1]nonanes.
;
_journal_issue 1
_journal_name_full 'The Journal of organic chemistry'
_journal_page_first 443
_journal_page_last 449
_journal_paper_doi 10.1021/acs.joc.8b02726
_journal_volume 84
_journal_year 2019
_chemical_formula_sum 'C23 H20 O4 S'
_chemical_formula_weight 392.45
_space_group_crystal_system triclinic
_space_group_IT_number 2
_space_group_name_Hall '-P 1'
_space_group_name_H-M_alt 'P -1'
_atom_sites_solution_hydrogens geom
_audit_creation_method SHELXL-2014/6
_cell_angle_alpha 71.146(7)
_cell_angle_beta 75.076(6)
_cell_angle_gamma 85.590(7)
_cell_formula_units_Z 2
_cell_length_a 7.0055(13)
_cell_length_b 10.701(2)
_cell_length_c 13.367(3)
_cell_measurement_reflns_used 3085
_cell_measurement_temperature 100(2)
_cell_measurement_theta_max 26.1371
_cell_measurement_theta_min 3.0093
_cell_volume 916.3(3)
_computing_cell_refinement 'SAINT V8.34A (Bruker AXS Inc., 2013)'
_computing_data_collection 'Bruker APEX2'
_computing_data_reduction 'SAINT V8.34A (Bruker AXS Inc., 2013)'
_computing_molecular_graphics 'Bruker SHELXTL'
_computing_publication_material 'Bruker SHELXTL'
_computing_structure_refinement 'SHELXL-2014/6 (Sheldrick, 2014)'
_diffrn_ambient_temperature 100(2)
_diffrn_detector_area_resol_mean 8.3333
_diffrn_measured_fraction_theta_full 1.000
_diffrn_measured_fraction_theta_max 0.987
_diffrn_measurement_device_type 'Bruker APEX-II CCD'
_diffrn_measurement_method '\f and \w scans'
_diffrn_radiation_type MoK\a
_diffrn_radiation_wavelength 0.71073
_diffrn_reflns_av_R_equivalents 0.0438
_diffrn_reflns_av_unetI/netI 0.0546
_diffrn_reflns_Laue_measured_fraction_full 1.000
_diffrn_reflns_Laue_measured_fraction_max 0.987
_diffrn_reflns_limit_h_max 8
_diffrn_reflns_limit_h_min -8
_diffrn_reflns_limit_k_max 13
_diffrn_reflns_limit_k_min -13
_diffrn_reflns_limit_l_max 16
_diffrn_reflns_limit_l_min -15
_diffrn_reflns_number 11704
_diffrn_reflns_point_group_measured_fraction_full 1.000
_diffrn_reflns_point_group_measured_fraction_max 0.987
_diffrn_reflns_theta_full 25.242
_diffrn_reflns_theta_max 26.474
_diffrn_reflns_theta_min 1.661
_exptl_absorpt_coefficient_mu 0.205
_exptl_absorpt_correction_T_max 0.9485
_exptl_absorpt_correction_T_min 0.8824
_exptl_absorpt_correction_type multi-scan
_exptl_absorpt_process_details 'SADABS V2014/4 (Bruker AXS Inc.)'
_exptl_crystal_colour Colorless
_exptl_crystal_density_diffrn 1.422
_exptl_crystal_density_meas ?
_exptl_crystal_density_method 'not measured'
_exptl_crystal_description Tabullar
_exptl_crystal_F_000 412
_exptl_crystal_size_max 0.12
_exptl_crystal_size_mid 0.11
_exptl_crystal_size_min 0.04
_refine_diff_density_max 0.529
_refine_diff_density_min -0.423
_refine_diff_density_rms 0.064
_refine_ls_extinction_method none
_refine_ls_goodness_of_fit_ref 1.028
_refine_ls_hydrogen_treatment constr
_refine_ls_matrix_type full
_refine_ls_number_parameters 254
_refine_ls_number_reflns 3739
_refine_ls_number_restraints 0
_refine_ls_restrained_S_all 1.028
_refine_ls_R_factor_all 0.0782
_refine_ls_R_factor_gt 0.0500
_refine_ls_shift/su_max 0.000
_refine_ls_shift/su_mean 0.000
_refine_ls_structure_factor_coef Fsqd
_refine_ls_weighting_details 'w=1/[\s^2^(Fo^2^)+(0.0606P)^2^+0.6496P] where P=(Fo^2^+2Fc^2^)/3'
_refine_ls_weighting_scheme calc
_refine_ls_wR_factor_gt 0.1189
_refine_ls_wR_factor_ref 0.1321
_reflns_Friedel_coverage 0.000
_reflns_number_gt 2730
_reflns_number_total 3739
_reflns_threshold_expression 'I > 2\s(I)'
_cod_data_source_file jo8b02726_si_001.cif
_cod_data_source_block mo_180527LT_0m
_cod_depositor_comments
;
The following automatic conversions were performed:

data item '_exptl_crystal_density_meas' value 'not measured' was
changed to '?' -- the value is perceived as not measured.

Automatic conversion script
Id: cif_fix_values 6909 2019-04-08 15:41:33Z antanas 
;
_cod_database_code 4035917
_shelx_space_group_comment
;
The symmetry employed for this shelxl refinement is uniquely defined
by the following loop, which should always be used as a source of
symmetry information in preference to the above space-group names.
They are only intended as comments.
;
_shelxl_version_number 2014/6

loop_
_space_group_symop_operation_xyz
'x, y, z'
'-x, -y, -z'

loop_
_atom_site_label
_atom_site_type_symbol
_atom_site_fract_x
_atom_site_fract_y
_atom_site_fract_z
_atom_site_U_iso_or_equiv
_atom_site_adp_type
_atom_site_occupancy
_atom_site_site_symmetry_order
_atom_site_calc_flag
_atom_site_refinement_flags_posn
_atom_site_refinement_flags_adp
S1 S 0.35373(9) 0.34530(6) 0.46975(5) 0.02090(18) Uani 1 1 d . .
O1 O 0.0428(3) -0.02246(18) 0.30457(15) 0.0269(4) Uani 1 1 d . .
O2 O 0.5417(3) 0.29387(18) 0.48987(14) 0.0258(4) Uani 1 1 d . .
O3 O 0.2044(3) 0.37021(18) 0.55770(14) 0.0258(4) Uani 1 1 d . .
O4 O 0.2111(3) 0.50553(18) 0.22996(14) 0.0249(4) Uani 1 1 d . .
C1 C 0.6857(4) 0.9255(3) 0.0813(2) 0.0264(6) Uani 1 1 d . .
H1 H 0.7090 1.0157 0.0389 0.032 Uiso 1 1 calc R U
C2 C 0.4986(4) 0.8830(3) 0.1417(2) 0.0249(6) Uani 1 1 d . .
H14 H 0.3929 0.9442 0.1404 0.030 Uiso 1 1 calc R U
C3 C 0.4614(4) 0.7508(3) 0.2051(2) 0.0224(6) Uani 1 1 d . .
C4 C 0.6196(4) 0.6622(2) 0.2070(2) 0.0201(5) Uani 1 1 d . .
C5 C 0.5853(4) 0.5162(2) 0.2748(2) 0.0214(5) Uani 1 1 d . .
H17 H 0.7009 0.4806 0.3061 0.026 Uiso 1 1 calc R U
C6 C 0.3983(4) 0.5037(2) 0.3659(2) 0.0220(6) Uani 1 1 d . .
H6 H 0.4173 0.5664 0.4042 0.026 Uiso 1 1 calc R U
C7 C 0.2539(4) 0.2370(2) 0.42151(19) 0.0190(5) Uani 1 1 d . .
C8 C 0.3763(4) 0.1439(3) 0.3845(2) 0.0228(6) Uani 1 1 d . .
H5 H 0.5120 0.1400 0.3850 0.027 Uiso 1 1 calc R U
C9 C 0.3003(4) 0.0577(3) 0.3471(2) 0.0251(6) Uani 1 1 d . .
H4 H 0.3829 -0.0068 0.3228 0.030 Uiso 1 1 calc R U
C10 C 0.1017(4) 0.0654(2) 0.3450(2) 0.0211(5) Uani 1 1 d . .
C11 C -0.1601(4) -0.0229(3) 0.3026(2) 0.0266(6) Uani 1 1 d . .
H20 H -0.2438 -0.0348 0.3762 0.040 Uiso 1 1 calc R U
H2 H -0.1840 -0.0954 0.2775 0.040 Uiso 1 1 calc R U
H3 H -0.1915 0.0613 0.2528 0.040 Uiso 1 1 calc R U
C12 C 0.2531(4) 0.7083(3) 0.2684(2) 0.0246(6) Uani 1 1 d . .
H13 H 0.1629 0.7448 0.2200 0.030 Uiso 1 1 calc R U
H12 H 0.2153 0.7461 0.3292 0.030 Uiso 1 1 calc R U
C13 C 0.2255(4) 0.5592(3) 0.3147(2) 0.0229(6) Uani 1 1 d . .
H11 H 0.1000 0.5389 0.3733 0.027 Uiso 1 1 calc R U
C14 C 0.3686(4) 0.4400(2) 0.1842(2) 0.0195(5) Uani 1 1 d . .
C15 C 0.5542(4) 0.4383(2) 0.2031(2) 0.0214(5) Uani 1 1 d . .
C16 C 0.7045(4) 0.3690(3) 0.1539(2) 0.0265(6) Uani 1 1 d . .
H10 H 0.8325 0.3669 0.1662 0.032 Uiso 1 1 calc R U
C17 C 0.6686(4) 0.3028(3) 0.0869(2) 0.0316(7) Uani 1 1 d . .
H9 H 0.7721 0.2555 0.0537 0.038 Uiso 1 1 calc R U
C18 C 0.4822(4) 0.3052(3) 0.0678(2) 0.0288(6) Uani 1 1 d . .
H8 H 0.4585 0.2601 0.0215 0.035 Uiso 1 1 calc R U
C19 C 0.3313(4) 0.3738(3) 0.1166(2) 0.0264(6) Uani 1 1 d . .
H7 H 0.2034 0.3758 0.1042 0.032 Uiso 1 1 calc R U
C20 C 0.8418(4) 0.8359(3) 0.0824(2) 0.0299(6) Uani 1 1 d . .
H15 H 0.9709 0.8646 0.0397 0.036 Uiso 1 1 calc R U
C21 C 0.8075(4) 0.7054(3) 0.1459(2) 0.0262(6) Uani 1 1 d . .
H16 H 0.9140 0.6448 0.1475 0.031 Uiso 1 1 calc R U
C22 C 0.0545(4) 0.2427(2) 0.42253(19) 0.0207(5) Uani 1 1 d . .
H19 H -0.0292 0.3044 0.4502 0.025 Uiso 1 1 calc R U
C23 C -0.0213(4) 0.1576(2) 0.3829(2) 0.0212(5) Uani 1 1 d . .
H18 H -0.1566 0.1621 0.3816 0.025 Uiso 1 1 calc R U

loop_
_atom_site_aniso_label
_atom_site_aniso_U_11
_atom_site_aniso_U_22
_atom_site_aniso_U_33
_atom_site_aniso_U_23
_atom_site_aniso_U_13
_atom_site_aniso_U_12
S1 0.0267(4) 0.0174(3) 0.0204(3) -0.0099(3) -0.0037(3) -0.0009(3)
O1 0.0264(10) 0.0226(10) 0.0400(11) -0.0197(9) -0.0109(8) 0.0033(8)
O2 0.0293(10) 0.0231(10) 0.0288(10) -0.0119(8) -0.0088(8) -0.0008(8)
O3 0.0331(10) 0.0249(10) 0.0215(9) -0.0130(8) -0.0029(8) 0.0015(8)
O4 0.0243(9) 0.0250(10) 0.0318(10) -0.0170(8) -0.0091(8) 0.0054(8)
C1 0.0381(16) 0.0167(13) 0.0270(14) -0.0079(11) -0.0100(12) -0.0033(12)
C2 0.0346(15) 0.0212(14) 0.0260(14) -0.0139(11) -0.0125(12) 0.0034(12)
C3 0.0253(14) 0.0241(14) 0.0223(13) -0.0125(11) -0.0073(11) 0.0011(11)
C4 0.0214(13) 0.0187(13) 0.0260(13) -0.0127(11) -0.0086(11) 0.0009(10)
C5 0.0199(13) 0.0211(13) 0.0253(13) -0.0096(11) -0.0068(11) 0.0018(10)
C6 0.0276(14) 0.0173(13) 0.0235(13) -0.0095(10) -0.0054(11) -0.0022(11)
C7 0.0230(13) 0.0150(12) 0.0190(12) -0.0075(10) -0.0014(10) -0.0040(10)
C8 0.0195(13) 0.0231(14) 0.0288(14) -0.0141(11) -0.0038(11) 0.0006(11)
C9 0.0248(14) 0.0213(14) 0.0314(14) -0.0158(11) -0.0018(11) 0.0021(11)
C10 0.0251(13) 0.0152(13) 0.0242(13) -0.0093(10) -0.0041(11) -0.0007(10)
C11 0.0264(14) 0.0211(14) 0.0374(15) -0.0128(12) -0.0124(12) 0.0008(11)
C12 0.0240(13) 0.0213(14) 0.0325(15) -0.0137(12) -0.0081(11) 0.0045(11)
C13 0.0237(13) 0.0217(14) 0.0264(13) -0.0136(11) -0.0050(11) 0.0028(11)
C14 0.0212(13) 0.0135(12) 0.0222(13) -0.0068(10) -0.0013(10) 0.0012(10)
C15 0.0237(13) 0.0168(13) 0.0219(13) -0.0057(10) -0.0029(11) -0.0001(10)
C16 0.0239(14) 0.0195(14) 0.0325(15) -0.0078(11) -0.0016(12) 0.0016(11)
C17 0.0404(17) 0.0195(14) 0.0315(15) -0.0128(12) 0.0022(13) 0.0030(12)
C18 0.0456(17) 0.0184(14) 0.0225(14) -0.0110(11) -0.0016(12) -0.0028(12)
C19 0.0324(15) 0.0210(14) 0.0263(14) -0.0085(11) -0.0058(12) -0.0031(12)
C20 0.0307(15) 0.0273(15) 0.0324(15) -0.0112(12) -0.0050(12) -0.0047(12)
C21 0.0253(14) 0.0248(14) 0.0336(15) -0.0138(12) -0.0102(12) 0.0013(11)
C22 0.0250(13) 0.0145(12) 0.0220(13) -0.0093(10) -0.0007(11) 0.0021(10)
C23 0.0192(13) 0.0178(13) 0.0255(13) -0.0066(11) -0.0035(11) -0.0009(10)

loop_
_atom_type_symbol
_atom_type_description
_atom_type_scat_dispersion_real
_atom_type_scat_dispersion_imag
_atom_type_scat_source
C C 0.0033 0.0016 'International Tables Vol C Tables 4.2.6.8 and 6.1.1.4'
H H 0.0000 0.0000 'International Tables Vol C Tables 4.2.6.8 and 6.1.1.4'
O O 0.0106 0.0060 'International Tables Vol C Tables 4.2.6.8 and 6.1.1.4'
S S 0.1246 0.1234 'International Tables Vol C Tables 4.2.6.8 and 6.1.1.4'

loop_
_geom_angle_atom_site_label_1
_geom_angle_atom_site_label_2
_geom_angle_atom_site_label_3
_geom_angle
O3 S1 O2 118.64(11)
O3 S1 C7 108.21(11)
O2 S1 C7 108.31(11)
O3 S1 C6 104.39(11)
O2 S1 C6 107.75(11)
C7 S1 C6 109.25(12)
C10 O1 C11 118.16(19)
C14 O4 C13 120.14(18)
C2 C1 C20 119.9(3)
C2 C1 H1 120.1
C20 C1 H1 120.1
C1 C2 C3 120.9(2)
C1 C2 H14 119.5
C3 C2 H14 119.5
C2 C3 C4 118.7(2)
C2 C3 C12 119.0(2)
C4 C3 C12 122.3(2)
C21 C4 C3 120.2(2)
C21 C4 C5 119.4(2)
C3 C4 C5 120.5(2)
C15 C5 C6 108.0(2)
C15 C5 C4 109.4(2)
C6 C5 C4 108.8(2)
C15 C5 H17 110.2
C6 C5 H17 110.2
C4 C5 H17 110.2
C5 C6 C13 108.5(2)
C5 C6 S1 116.13(18)
C13 C6 S1 115.20(18)
C5 C6 H6 105.3
C13 C6 H6 105.3
S1 C6 H6 105.3
C22 C7 C8 120.6(2)
C22 C7 S1 120.23(18)
C8 C7 S1 119.10(19)
C9 C8 C7 119.9(2)
C9 C8 H5 120.1
C7 C8 H5 120.1
C8 C9 C10 119.7(2)
C8 C9 H4 120.1
C10 C9 H4 120.1
O1 C10 C23 124.6(2)
O1 C10 C9 115.0(2)
C23 C10 C9 120.4(2)
O1 C11 H20 109.5
O1 C11 H2 109.5
H20 C11 H2 109.5
O1 C11 H3 109.5
H20 C11 H3 109.5
H2 C11 H3 109.5
C3 C12 C13 113.5(2)
C3 C12 H13 108.9
C13 C12 H13 108.9
C3 C12 H12 108.9
C13 C12 H12 108.9
H13 C12 H12 107.7
O4 C13 C12 110.3(2)
O4 C13 C6 113.52(19)
C12 C13 C6 107.1(2)
O4 C13 H11 108.6
C12 C13 H11 108.6
C6 C13 H11 108.6
O4 C14 C15 122.9(2)
O4 C14 C19 116.0(2)
C15 C14 C19 121.1(2)
C14 C15 C16 119.0(2)
C14 C15 C5 118.1(2)
C16 C15 C5 122.9(2)
C17 C16 C15 120.3(3)
C17 C16 H10 119.9
C15 C16 H10 119.9
C16 C17 C18 120.5(2)
C16 C17 H9 119.7
C18 C17 H9 119.7
C19 C18 C17 119.6(2)
C19 C18 H8 120.2
C17 C18 H8 120.2
C18 C19 C14 119.5(3)
C18 C19 H7 120.3
C14 C19 H7 120.3
C21 C20 C1 119.7(3)
C21 C20 H15 120.1
C1 C20 H15 120.1
C20 C21 C4 120.6(2)
C20 C21 H16 119.7
C4 C21 H16 119.7
C23 C22 C7 119.5(2)
C23 C22 H19 120.3
C7 C22 H19 120.3
C22 C23 C10 119.8(2)
C22 C23 H18 120.1
C10 C23 H18 120.1

loop_
_geom_bond_atom_site_label_1
_geom_bond_atom_site_label_2
_geom_bond_distance
S1 O3 1.4399(18)
S1 O2 1.4436(19)
S1 C7 1.757(2)
S1 C6 1.799(3)
O1 C10 1.360(3)
O1 C11 1.429(3)
O4 C14 1.377(3)
O4 C13 1.453(3)
C1 C2 1.373(4)
C1 C20 1.398(4)
C1 H1 0.9500
C2 C3 1.399(4)
C2 H14 0.9500
C3 C4 1.401(3)
C3 C12 1.506(4)
C4 C21 1.382(4)
C4 C5 1.533(3)
C5 C15 1.521(3)
C5 C6 1.522(3)
C5 H17 1.0000
C6 C13 1.529(3)
C6 H6 1.0000
C7 C22 1.391(3)
C7 C8 1.393(3)
C8 C9 1.377(3)
C8 H5 0.9500
C9 C10 1.395(4)
C9 H4 0.9500
C10 C23 1.392(3)
C11 H20 0.9800
C11 H2 0.9800
C11 H3 0.9800
C12 C13 1.521(4)
C12 H13 0.9900
C12 H12 0.9900
C13 H11 1.0000
C14 C15 1.384(3)
C14 C19 1.397(3)
C15 C16 1.390(3)
C16 C17 1.386(4)
C16 H10 0.9500
C17 C18 1.390(4)
C17 H9 0.9500
C18 C19 1.384(4)
C18 H8 0.9500
C19 H7 0.9500
C20 C21 1.382(4)
C20 H15 0.9500
C21 H16 0.9500
C22 C23 1.387(3)
C22 H19 0.9500
C23 H18 0.9500
